data_9012668
loop_
_publ_author_name
'Yakubovich, O. V.'
'Massa, W.'
'Chukanov, N. V.'

_publ_section_title
;
 Crystal structure of britvinite [Pb7(OH)3F(BO3)2(CO3)][Mg4.5(OH)3(Si5O14)]:
 A new layered silicate with an original type of silicon-oxygen networks
;
_journal_name_full 'Crystallography Reports'
_journal_page_first 206
_journal_page_last 215
_journal_paper_doi 10.1134/S1063774508020077
_journal_volume 53
_journal_year 2008
_chemical_compound_source 'Varmland, Sweden'
_chemical_formula_sum 'C2 B3.468 F2 Mg9 O58 Pb14.144 Si10.532'
_chemical_name_mineral Britvinite
_space_group_IT_number 2
_symmetry_space_group_name_Hall '-P 1'
_symmetry_space_group_name_H-M 'P -1'
_cell_angle_alpha 80.365
_cell_angle_beta 75.816
_cell_angle_gamma 59.870
_cell_length_a 9.3409
_cell_length_b 9.3579
_cell_length_c 18.8333
_cell_formula_units_Z 1
_cell_volume 1378.475
_database_code_amcsd 0012396
_exptl_crystal_density_diffrn 5.388
_cod_original_formula_sum 'Si10.532 Mg9 Pb14.144 C2 B3.468 O58 F2'
_cod_database_code 9012668

loop_
_space_group_symop_operation_xyz
x,y,z
-x,-y,-z

loop_
_atom_site_label
_atom_site_fract_x
_atom_site_fract_y
_atom_site_fract_z
_atom_site_occupancy
_atom_site_U_iso_or_equiv
Si1 0.66380 0.64310 0.34874 1.00000 0.01490
Si2 0.36030 0.29500 0.34902 1.00000 0.01420
Si3 0.67530 0.96000 0.35497 1.00000 0.01470
Si4 0.34230 0.62720 0.35457 1.00000 0.01350
Si5 0.01070 0.94660 0.34929 1.00000 0.01320
Mg1 0.50000 0.50000 0.50000 1.00000 0.01360
Mg2 0.83690 0.16640 0.49640 1.00000 0.01340
Mg3 0.16710 0.16890 0.49590 1.00000 0.01310
Mg4 0.83540 0.49870 0.49710 1.00000 0.01280
Mg5 0.49930 0.83300 0.50000 1.00000 0.01340
Pb1 0.06509 0.53207 0.23857 0.95200 0.02045
Pb1A 0.17300 0.65300 0.23400 0.02000 0.03200
Pb1B 0.97300 0.71900 0.23600 0.01200 0.03200
Pb2 0.28960 0.07376 0.23590 0.96100 0.01878
Pb2A 0.40600 0.87500 0.23500 0.02000 0.03200
Pb2B 0.50200 0.97300 0.23800 0.01200 0.03200
Pb3 0.82941 0.30837 0.23655 0.95800 0.01878
Pb3A 0.74400 0.19100 0.24000 0.01600 0.03200
Pb3B 0.63100 0.40900 0.24100 0.01400 0.03200
Pb4 0.77275 0.97209 0.14948 0.96400 0.02990
Pb5 0.43590 0.63950 0.14800 0.60000 0.02790
Pb5A 0.44050 0.66090 0.13830 0.35000 0.03410
Pb6 0.83600 0.24320 0.99670 0.44000 0.04630
Pb6A 0.91900 0.23960 0.01380 0.20200 0.03180
Pb6B 0.78500 0.28000 0.00430 0.26000 0.04200
Pb6C 0.72280 0.37900 0.00150 0.05300 0.03200
Pb7 0.11880 0.31660 0.07760 0.43300 0.05210
Pb7A 0.13970 0.36220 0.07720 0.34600 0.02370
Pb8 0.57160 0.05210 0.99950 0.28300 0.03020
Pb8A 0.60980 0.97120 0.98570 0.17600 0.02480
C1 0.78300 0.65050 0.11680 1.00000 0.02800
B1 0.10710 0.97840 0.12800 1.00000 0.02200
B2 0.44700 0.31500 0.12840 0.73400 0.01300
Si6 0.46440 0.32120 0.08080 0.26600 0.01300
O1 0.63610 0.62070 0.43780 1.00000 0.01510
O2 0.45020 0.67700 0.02770 1.00000 0.04600
O3 0.23220 0.29340 0.30540 1.00000 0.02110
O4 0.03310 0.38160 0.55640 1.00000 0.01560
O5 0.96800 0.28290 0.44320 1.00000 0.01320
O6 0.36650 0.71530 0.55600 1.00000 0.01540
O7 0.97170 0.95040 0.43850 1.00000 0.01510
O8 0.30710 0.28740 0.43750 1.00000 0.01400
O9 0.83510 0.50240 0.30640 1.00000 0.02210
O10 0.70050 0.04940 0.55530 1.00000 0.01490
O11 0.63610 0.95070 0.44300 1.00000 0.01480
O12 0.30470 0.61560 0.44220 1.00000 0.01350
O13 0.37480 0.46290 0.32020 1.00000 0.02190
O14 0.86770 0.92710 0.32160 1.00000 0.02330
O15 0.50750 0.64960 0.33100 1.00000 0.02140
O16 0.54870 0.14180 0.32260 1.00000 0.02040
O17 0.18730 0.78240 0.32200 1.00000 0.02230
O18 0.91770 0.65120 0.11660 1.00000 0.03400
O19 0.02120 0.10550 0.30480 1.00000 0.02310
O20 0.75070 0.01820 0.87460 1.00000 0.03600
O21 0.82450 0.00650 0.02890 1.00000 0.03000
O22 0.65330 0.82350 0.32220 1.00000 0.01970
O23 0.89370 0.16070 0.87320 1.00000 0.02800
O24 0.77970 0.51480 0.11550 1.00000 0.03500
O25 0.64520 0.78670 0.12180 1.00000 0.03700
O26 0.30230 0.45790 0.12220 1.00000 0.04500
O27 0.58250 0.31520 0.12990 1.00000 0.03900
O28 0.45020 0.17200 0.12730 1.00000 0.03500
O29 0.95990 0.12230 0.13070 1.00000 0.03400
F1 0.07890 0.31180 0.19420 0.71900 0.01070
F1a 0.10100 0.31700 0.14720 0.28100 0.01070

loop_
_cod_related_entry_id
_cod_related_entry_database
_cod_related_entry_code
1 AMCSD 0012396
